data_8105263
loop_
_publ_author_name
'Liu, Pan'
'Wu, Wei-Na'

_publ_section_title
;
 Crystal structure of
 bis(N-(1-(3-ethylpyrazin-2-yl)ethylidene)-3-hydroxy-2-naphthohydrazonato-\k3
 N,N&#x2032;,O)cobalt(II) --- dimethylformamide (1/1), C41H41N9O5Co
;
_journal_issue 3
_journal_name_full 'Zeitschrift f\"ur Kristallographie - New Crystal Structures'
_journal_page_first 705
_journal_page_last 707
_journal_paper_doi 10.1515/ncrs-2019-0908
_journal_volume 235
_journal_year 2020
_chemical_formula_sum 'C41 H41 Co N9 O5'
_chemical_formula_weight 798.76
_space_group_crystal_system monoclinic
_space_group_IT_number 14
_space_group_name_Hall '-P 2yn'
_space_group_name_H-M_alt 'P 1 21/n 1'
_atom_sites_solution_hydrogens geom
_cell_angle_alpha 90
_cell_angle_beta 104.036(7)
_cell_angle_gamma 90
_cell_formula_units_Z 4
_cell_length_a 10.666(4)
_cell_length_b 18.538(6)
_cell_length_c 19.585(7)
_cell_measurement_reflns_used 2693
_cell_measurement_temperature 296(2)
_cell_measurement_theta_max 20.87
_cell_measurement_theta_min 2.20
_cell_volume 3757(2)
_computing_cell_refinement 'Bruker SAINT'
_computing_data_collection 'Bruker APEX2'
_computing_data_reduction 'Bruker SAINT'
_computing_molecular_graphics 'Bruker SHELXTL'
_computing_publication_material 'Bruker SHELXTL'
_computing_structure_refinement 'SHELXL-2014/7 (Sheldrick, 2014)'
_computing_structure_solution 'SHELXS-97 (Sheldrick, 2008)'
_diffrn_ambient_temperature 296(2)
_diffrn_measured_fraction_theta_full 1.000
_diffrn_measured_fraction_theta_max 1.000
_diffrn_measurement_device_type 'Bruker APEX-II CCD'
_diffrn_measurement_method '\f and \w scans'
_diffrn_radiation_type MoK\a
_diffrn_radiation_wavelength 0.71073
_diffrn_reflns_av_R_equivalents 0.0468
_diffrn_reflns_av_unetI/netI 0.0558
_diffrn_reflns_Laue_measured_fraction_full 1.000
_diffrn_reflns_Laue_measured_fraction_max 1.000
_diffrn_reflns_limit_h_max 12
_diffrn_reflns_limit_h_min -7
_diffrn_reflns_limit_k_max 22
_diffrn_reflns_limit_k_min -22
_diffrn_reflns_limit_l_max 19
_diffrn_reflns_limit_l_min -23
_diffrn_reflns_number 19010
_diffrn_reflns_point_group_measured_fraction_full 1.000
_diffrn_reflns_point_group_measured_fraction_max 1.000
_diffrn_reflns_theta_full 24.999
_diffrn_reflns_theta_max 24.999
_diffrn_reflns_theta_min 1.535
_exptl_absorpt_coefficient_mu 0.516
_exptl_absorpt_correction_T_max 0.926
_exptl_absorpt_correction_T_min 0.905
_exptl_absorpt_correction_type multi-scan
_exptl_absorpt_process_details sadabs
_exptl_crystal_colour black
_exptl_crystal_density_diffrn 1.412
_exptl_crystal_description block
_exptl_crystal_F_000 1668
_exptl_crystal_size_max 0.200
_exptl_crystal_size_mid 0.180
_exptl_crystal_size_min 0.150
_refine_diff_density_max 0.403
_refine_diff_density_min -0.293
_refine_diff_density_rms 0.046
_refine_ls_extinction_coef .
_refine_ls_extinction_method none
_refine_ls_goodness_of_fit_ref 1.016
_refine_ls_hydrogen_treatment constr
_refine_ls_matrix_type full
_refine_ls_number_parameters 543
_refine_ls_number_reflns 6608
_refine_ls_number_restraints 1
_refine_ls_restrained_S_all 1.020
_refine_ls_R_factor_all 0.0750
_refine_ls_R_factor_gt 0.0420
_refine_ls_shift/su_max 0.000
_refine_ls_shift/su_mean 0.000
_refine_ls_structure_factor_coef Fsqd
_refine_ls_weighting_details 'w=1/[\s^2^(Fo^2^)+(0.0449P)^2^+0.3646P] where P=(Fo^2^+2Fc^2^)/3'
_refine_ls_weighting_scheme calc
_refine_ls_wR_factor_gt 0.0916
_refine_ls_wR_factor_ref 0.1062
_reflns_Friedel_coverage 0.000
_reflns_Friedel_fraction_full .
_reflns_Friedel_fraction_max .
_reflns_number_gt 4465
_reflns_number_total 6608
_reflns_threshold_expression 'I > 2\s(I)'
_cod_data_source_file suppl_ncrs-2019-0908_suppl.cif
_cod_data_source_block a
_cod_original_sg_symbol_H-M 'P 21/n'
_cod_database_code 8105263
_shelx_space_group_comment
; 
The symmetry employed for this shelxl refinement is uniquely defined 
by the following loop, which should always be used as a source of 
symmetry information in preference to the above space-group names. 
They are only intended as comments. 
;
_shelx_estimated_absorpt_t_min 0.904
_shelx_estimated_absorpt_t_max 0.927

loop_
_space_group_symop_operation_xyz
'x, y, z'
'-x+1/2, y+1/2, -z+1/2'
'-x, -y, -z'
'x-1/2, -y-1/2, z-1/2'

loop_
_atom_site_label
_atom_site_type_symbol
_atom_site_fract_x
_atom_site_fract_y
_atom_site_fract_z
_atom_site_U_iso_or_equiv
_atom_site_adp_type
_atom_site_occupancy
_atom_site_site_symmetry_order
_atom_site_calc_flag
_atom_site_refinement_flags_posn
_atom_site_refinement_flags_adp
_atom_site_refinement_flags_occupancy
_atom_site_disorder_assembly
_atom_site_disorder_group
Co1 Co 0.28725(3) 0.25688(2) 0.17613(2) 0.03814(13) Uani 1 1 d . . . . .
N1 N 0.1221(2) 0.25634(12) 0.21637(11) 0.0467(6) Uani 1 1 d . . . . .
N2 N -0.1046(3) 0.26224(16) 0.25884(15) 0.0743(8) Uani 1 1 d . . . . .
N3 N 0.1735(2) 0.33064(12) 0.11905(11) 0.0432(6) Uani 1 1 d . . . . .
N4 N 0.2204(2) 0.36677(12) 0.06932(11) 0.0453(6) Uani 1 1 d . . . . .
N5 N 0.3965(2) 0.32311(12) 0.25655(11) 0.0429(6) Uani 1 1 d . . . . .
N6 N 0.5482(3) 0.39816(14) 0.36735(13) 0.0581(7) Uani 1 1 d . . . . .
N7 N 0.4031(2) 0.18804(11) 0.23951(11) 0.0421(6) Uani 1 1 d . . . . .
N8 N 0.3951(2) 0.11689(11) 0.21985(11) 0.0439(6) Uani 1 1 d . . . . .
N9 N -0.3524(4) 0.0796(3) 0.1293(2) 0.0938(11) Uani 1 1 d . . . . .
O1 O 0.39689(18) 0.29172(10) 0.10729(9) 0.0497(5) Uani 1 1 d . . . . .
O2 O 0.2107(2) 0.45151(11) -0.03427(10) 0.0600(6) Uani 1 1 d . . . . .
H2 H 0.1870 0.4324 -0.0018 0.090 Uiso 1 1 calc R U . . .
O3 O 0.24146(18) 0.15949(10) 0.12402(9) 0.0501(5) Uani 1 1 d . . . . .
O4 O 0.4284(3) -0.01861(11) 0.23656(10) 0.0746(7) Uani 1 1 d . . . . .
H4 H 0.4391 0.0245 0.2456 0.112 Uiso 1 1 calc R U . . .
O5 O -0.1980(5) 0.0592(4) 0.2262(2) 0.212(3) Uani 1 1 d . . . . .
C1 C 0.0986(3) 0.21099(17) 0.26449(16) 0.0598(9) Uani 1 1 d . . . . .
H1 H 0.1599 0.1763 0.2839 0.072 Uiso 1 1 calc R U . . .
C2 C -0.0135(4) 0.2144(2) 0.28572(19) 0.0762(11) Uani 1 1 d . . . . .
H2A H -0.0267 0.1825 0.3199 0.091 Uiso 1 1 calc R U . . .
C3 C -0.0841(3) 0.30867(18) 0.21002(16) 0.0581(8) Uani 1 1 d . . . . .
C4 C 0.0312(3) 0.30614(15) 0.18782(14) 0.0450(7) Uani 1 1 d . . . . .
C5 C -0.1922(3) 0.3621(2) 0.1828(2) 0.0942(14) Uani 1 1 d D . . . .
H5A H -0.1553 0.4102 0.1890 0.113 Uiso 1 1 calc R U . . .
H5B H -0.2238 0.3542 0.1326 0.113 Uiso 1 1 calc R U . . .
C6 C -0.2999(4) 0.3612(3) 0.2132(2) 0.1202(18) Uani 1 1 d D . . . .
H6A H -0.3573 0.4000 0.1941 0.180 Uiso 1 1 calc R U . . .
H6B H -0.2708 0.3668 0.2632 0.180 Uiso 1 1 calc R U . . .
H6C H -0.3447 0.3161 0.2027 0.180 Uiso 1 1 calc R U . . .
C7 C 0.0679(3) 0.35240(14) 0.13394(13) 0.0429(7) Uani 1 1 d . . . . .
C8 C -0.0009(3) 0.41893(16) 0.10160(16) 0.0602(9) Uani 1 1 d . . . . .
H8A H 0.0568 0.4480 0.0824 0.090 Uiso 1 1 calc R U . . .
H8B H -0.0292 0.4460 0.1369 0.090 Uiso 1 1 calc R U . . .
H8C H -0.0743 0.4056 0.0648 0.090 Uiso 1 1 calc R U . . .
C9 C 0.3375(3) 0.34075(14) 0.06746(14) 0.0421(7) Uani 1 1 d . . . . .
C10 C 0.3964(3) 0.37545(14) 0.01451(14) 0.0424(7) Uani 1 1 d . . . . .
C11 C 0.3309(3) 0.42834(15) -0.03423(14) 0.0468(7) Uani 1 1 d . . . . .
C12 C 0.3891(3) 0.45611(15) -0.08355(15) 0.0551(8) Uani 1 1 d . . . . .
H12 H 0.3440 0.4889 -0.1164 0.066 Uiso 1 1 calc R U . . .
C13 C 0.5148(3) 0.43646(15) -0.08580(14) 0.0498(8) Uani 1 1 d . . . . .
C14 C 0.5770(4) 0.46575(17) -0.13496(17) 0.0624(9) Uani 1 1 d . . . . .
H14 H 0.5334 0.4989 -0.1679 0.075 Uiso 1 1 calc R U . . .
C15 C 0.6995(4) 0.44655(17) -0.13538(17) 0.0643(9) Uani 1 1 d . . . . .
H15 H 0.7393 0.4669 -0.1681 0.077 Uiso 1 1 calc R U . . .
C16 C 0.7665(3) 0.39605(17) -0.08659(17) 0.0620(9) Uani 1 1 d . . . . .
H16 H 0.8507 0.3831 -0.0868 0.074 Uiso 1 1 calc R U . . .
C17 C 0.7084(3) 0.36622(16) -0.03927(16) 0.0574(8) Uani 1 1 d . . . . .
H17 H 0.7531 0.3324 -0.0075 0.069 Uiso 1 1 calc R U . . .
C18 C 0.5817(3) 0.38514(14) -0.03688(14) 0.0468(7) Uani 1 1 d . . . . .
C19 C 0.5178(3) 0.35548(14) 0.01174(14) 0.0480(7) Uani 1 1 d . . . . .
H19 H 0.5605 0.3208 0.0432 0.058 Uiso 1 1 calc R U . . .
C20 C 0.3888(3) 0.39388(15) 0.26052(15) 0.0504(8) Uani 1 1 d . . . . .
H20 H 0.3290 0.4188 0.2262 0.060 Uiso 1 1 calc R U . . .
C21 C 0.4682(3) 0.43136(17) 0.31491(16) 0.0588(8) Uani 1 1 d . . . . .
H21 H 0.4653 0.4815 0.3146 0.071 Uiso 1 1 calc R U . . .
C22 C 0.5553(3) 0.32569(16) 0.36571(14) 0.0497(7) Uani 1 1 d . . . . .
C23 C 0.4839(3) 0.28740(15) 0.30768(13) 0.0428(7) Uani 1 1 d . . . . .
C24 C 0.6423(3) 0.29476(18) 0.43133(15) 0.0693(10) Uani 1 1 d . . . . .
H24A H 0.6264 0.2433 0.4330 0.083 Uiso 1 1 calc R U . . .
H24B H 0.6211 0.3166 0.4721 0.083 Uiso 1 1 calc R U . . .
C25 C 0.7838(4) 0.3070(2) 0.4351(2) 0.0969(13) Uani 1 1 d . . . . .
H25A H 0.8080 0.2802 0.3984 0.145 Uiso 1 1 calc R U . . .
H25B H 0.8345 0.2912 0.4800 0.145 Uiso 1 1 calc R U . . .
H25C H 0.7987 0.3575 0.4293 0.145 Uiso 1 1 calc R U . . .
C26 C 0.4911(3) 0.20909(15) 0.29322(14) 0.0440(7) Uani 1 1 d . . . . .
C27 C 0.5938(3) 0.15981(18) 0.33216(17) 0.0810(11) Uani 1 1 d . . . . .
H27A H 0.5671 0.1388 0.3712 0.121 Uiso 1 1 calc R U . . .
H27B H 0.6722 0.1865 0.3492 0.121 Uiso 1 1 calc R U . . .
H27C H 0.6083 0.1223 0.3012 0.121 Uiso 1 1 calc R U . . .
C28 C 0.3073(3) 0.10864(14) 0.15846(14) 0.0407(7) Uani 1 1 d . . . . .
C29 C 0.2895(3) 0.03377(14) 0.13145(13) 0.0390(6) Uani 1 1 d . . . . .
C30 C 0.3512(3) -0.02674(15) 0.17111(14) 0.0469(7) Uani 1 1 d . . . . .
C31 C 0.3294(3) -0.09456(15) 0.14410(15) 0.0568(8) Uani 1 1 d . . . . .
H31 H 0.3698 -0.1334 0.1705 0.068 Uiso 1 1 calc R U . . .
C32 C 0.2475(3) -0.10733(15) 0.07725(15) 0.0479(7) Uani 1 1 d . . . . .
C33 C 0.2181(3) -0.17728(16) 0.04934(17) 0.0671(9) Uani 1 1 d . . . . .
H33 H 0.2551 -0.2172 0.0753 0.081 Uiso 1 1 calc R U . . .
C34 C 0.1364(3) -0.18705(18) -0.01497(18) 0.0732(10) Uani 1 1 d . . . . .
H34 H 0.1169 -0.2336 -0.0320 0.088 Uiso 1 1 calc R U . . .
C35 C 0.0814(3) -0.12809(18) -0.05578(17) 0.0645(9) Uani 1 1 d . . . . .
H35 H 0.0264 -0.1355 -0.0999 0.077 Uiso 1 1 calc R U . . .
C36 C 0.1083(3) -0.06018(16) -0.03105(15) 0.0540(8) Uani 1 1 d . . . . .
H36 H 0.0729 -0.0211 -0.0589 0.065 Uiso 1 1 calc R U . . .
C37 C 0.1896(3) -0.04804(14) 0.03665(14) 0.0420(7) Uani 1 1 d . . . . .
C38 C 0.2133(3) 0.02157(14) 0.06536(14) 0.0436(7) Uani 1 1 d . . . . .
H38 H 0.1759 0.0608 0.0384 0.052 Uiso 1 1 calc R U . . .
C39 C -0.4320(10) 0.1261(6) 0.0810(6) 0.101(4) Uani 0.536(12) 1 d . . P A 1
H39A H -0.3987 0.1308 0.0399 0.151 Uiso 0.536(12) 1 calc R U P A 1
H39B H -0.4339 0.1727 0.1023 0.151 Uiso 0.536(12) 1 calc R U P A 1
H39C H -0.5180 0.1068 0.0679 0.151 Uiso 0.536(12) 1 calc R U P A 1
C39A C -0.3512(15) 0.1604(7) 0.1381(9) 0.140(7) Uani 0.464(12) 1 d . . P A 2
H39D H -0.2983 0.1817 0.1102 0.210 Uiso 0.464(12) 1 calc R U P A 2
H39E H -0.3168 0.1724 0.1867 0.210 Uiso 0.464(12) 1 calc R U P A 2
H39F H -0.4377 0.1786 0.1229 0.210 Uiso 0.464(12) 1 calc R U P A 2
C40 C -0.3592(9) 0.0011(5) 0.1125(6) 0.102(4) Uani 0.536(12) 1 d . . P A 1
H40A H -0.4447 -0.0164 0.1105 0.153 Uiso 0.536(12) 1 calc R U P A 1
H40B H -0.2980 -0.0245 0.1483 0.153 Uiso 0.536(12) 1 calc R U P A 1
H40C H -0.3392 -0.0064 0.0678 0.153 Uiso 0.536(12) 1 calc R U P A 1
C40A C -0.4328(12) 0.0560(11) 0.0623(7) 0.147(8) Uani 0.464(12) 1 d . . P A 2
H40D H -0.5181 0.0758 0.0561 0.220 Uiso 0.464(12) 1 calc R U P A 2
H40E H -0.4376 0.0043 0.0615 0.220 Uiso 0.464(12) 1 calc R U P A 2
H40F H -0.3960 0.0724 0.0249 0.220 Uiso 0.464(12) 1 calc R U P A 2
C41 C -0.2658(13) 0.1000(9) 0.1862(6) 0.131(5) Uani 0.536(12) 1 d . . P A 1
H41 H -0.2569 0.1491 0.1959 0.157 Uiso 0.536(12) 1 calc R U P A 1
C41A C -0.2808(16) 0.0398(11) 0.1727(8) 0.133(6) Uani 0.464(12) 1 d . . P A 2
H41A H -0.2897 -0.0096 0.1646 0.159 Uiso 0.464(12) 1 calc R U P A 2

loop_
_atom_site_aniso_label
_atom_site_aniso_U_11
_atom_site_aniso_U_22
_atom_site_aniso_U_33
_atom_site_aniso_U_23
_atom_site_aniso_U_13
_atom_site_aniso_U_12
Co1 0.0419(2) 0.0294(2) 0.0379(2) 0.00255(15) -0.00045(16) 0.00513(17)
N1 0.0511(15) 0.0368(14) 0.0466(13) 0.0017(11) 0.0010(12) 0.0031(11)
N2 0.0654(19) 0.086(2) 0.0744(19) 0.0252(17) 0.0216(16) 0.0115(16)
N3 0.0479(15) 0.0385(13) 0.0389(13) -0.0020(10) 0.0022(12) 0.0037(11)
N4 0.0513(16) 0.0399(14) 0.0422(14) 0.0046(11) 0.0063(12) 0.0026(11)
N5 0.0461(14) 0.0344(13) 0.0454(13) 0.0010(10) 0.0055(12) 0.0030(11)
N6 0.0655(18) 0.0476(16) 0.0547(16) -0.0031(12) 0.0024(14) -0.0032(13)
N7 0.0444(14) 0.0358(13) 0.0433(13) 0.0009(10) 0.0049(12) -0.0002(10)
N8 0.0501(15) 0.0314(13) 0.0452(14) 0.0002(10) 0.0019(12) 0.0049(11)
N9 0.078(3) 0.113(4) 0.092(3) 0.006(3) 0.023(2) 0.021(3)
O1 0.0565(13) 0.0415(11) 0.0477(11) 0.0108(9) 0.0063(10) 0.0102(10)
O2 0.0636(15) 0.0590(14) 0.0535(13) 0.0129(10) 0.0066(11) 0.0173(11)
O3 0.0563(13) 0.0345(11) 0.0507(11) 0.0020(9) -0.0043(10) 0.0060(9)
O4 0.1099(19) 0.0427(13) 0.0521(13) 0.0031(10) -0.0176(13) 0.0115(13)
O5 0.224(6) 0.235(6) 0.129(4) -0.020(4) -0.053(4) 0.070(5)
C1 0.065(2) 0.050(2) 0.062(2) 0.0170(16) 0.0114(18) 0.0063(16)
C2 0.073(3) 0.079(3) 0.081(3) 0.033(2) 0.027(2) 0.009(2)
C3 0.051(2) 0.073(2) 0.0486(19) 0.0053(16) 0.0072(16) 0.0099(17)
C4 0.0443(17) 0.0412(17) 0.0442(17) -0.0027(13) 0.0004(14) 0.0063(13)
C5 0.066(3) 0.129(4) 0.093(3) 0.046(3) 0.031(2) 0.038(2)
C6 0.101(4) 0.153(5) 0.119(4) 0.036(3) 0.052(3) 0.060(3)
C7 0.0457(18) 0.0384(16) 0.0374(15) -0.0021(12) -0.0035(14) 0.0023(13)
C8 0.056(2) 0.055(2) 0.065(2) 0.0137(16) 0.0064(17) 0.0161(16)
C9 0.0489(18) 0.0309(15) 0.0411(16) -0.0006(12) 0.0003(14) 0.0009(13)
C10 0.0482(18) 0.0322(15) 0.0416(16) -0.0027(12) 0.0011(14) -0.0007(13)
C11 0.0537(19) 0.0377(16) 0.0433(17) -0.0016(13) 0.0010(15) 0.0081(14)
C12 0.076(2) 0.0434(18) 0.0419(17) 0.0086(14) 0.0063(17) 0.0052(16)
C13 0.067(2) 0.0381(17) 0.0430(17) -0.0046(13) 0.0112(16) -0.0026(15)
C14 0.083(3) 0.0470(19) 0.060(2) 0.0040(15) 0.022(2) -0.0046(18)
C15 0.083(3) 0.053(2) 0.061(2) -0.0034(17) 0.026(2) -0.0101(19)
C16 0.066(2) 0.057(2) 0.066(2) -0.0127(17) 0.0209(19) -0.0032(17)
C17 0.065(2) 0.0469(19) 0.057(2) -0.0078(15) 0.0087(18) 0.0034(16)
C18 0.060(2) 0.0349(16) 0.0425(17) -0.0072(13) 0.0061(16) -0.0015(14)
C19 0.060(2) 0.0343(16) 0.0440(17) 0.0009(13) 0.0016(15) 0.0025(14)
C20 0.059(2) 0.0383(17) 0.0510(18) -0.0002(14) 0.0075(16) 0.0044(14)
C21 0.068(2) 0.0405(18) 0.065(2) -0.0043(15) 0.0098(19) 0.0005(16)
C22 0.0558(19) 0.0469(19) 0.0433(17) 0.0009(13) 0.0060(15) -0.0048(15)
C23 0.0450(17) 0.0397(16) 0.0405(16) 0.0016(13) 0.0042(14) -0.0006(13)
C24 0.089(3) 0.061(2) 0.0451(18) -0.0003(16) -0.0071(19) -0.0026(19)
C25 0.074(3) 0.094(3) 0.100(3) 0.020(2) -0.024(2) 0.002(2)
C26 0.0428(17) 0.0414(17) 0.0434(16) 0.0034(13) 0.0020(14) 0.0033(13)
C27 0.089(3) 0.058(2) 0.073(2) -0.0067(18) -0.025(2) 0.022(2)
C28 0.0440(17) 0.0343(16) 0.0426(16) 0.0049(12) 0.0085(14) 0.0042(13)
C29 0.0425(16) 0.0336(15) 0.0420(16) 0.0054(12) 0.0126(14) 0.0024(12)
C30 0.0562(19) 0.0386(17) 0.0422(17) 0.0047(13) 0.0048(15) 0.0063(14)
C31 0.077(2) 0.0328(17) 0.0549(19) 0.0098(14) 0.0047(18) 0.0107(15)
C32 0.0549(19) 0.0350(16) 0.0525(18) -0.0009(13) 0.0103(16) 0.0031(14)
C33 0.083(3) 0.0390(19) 0.071(2) -0.0039(16) 0.004(2) 0.0071(17)
C34 0.081(3) 0.047(2) 0.083(2) -0.0186(18) 0.002(2) 0.0023(18)
C35 0.060(2) 0.059(2) 0.066(2) -0.0132(17) -0.0010(18) 0.0091(17)
C36 0.0511(19) 0.0478(19) 0.0583(19) -0.0049(15) 0.0039(16) 0.0039(15)
C37 0.0416(16) 0.0376(16) 0.0464(16) -0.0007(13) 0.0101(14) 0.0032(13)
C38 0.0462(18) 0.0381(16) 0.0463(17) 0.0034(13) 0.0108(15) 0.0067(13)
C39 0.091(7) 0.109(9) 0.109(8) 0.013(7) 0.038(7) 0.005(7)
C39A 0.133(13) 0.095(10) 0.214(17) -0.001(10) 0.086(14) 0.023(8)
C40 0.100(8) 0.104(8) 0.109(9) -0.010(6) 0.038(7) 0.008(6)
C40A 0.091(9) 0.24(2) 0.112(10) -0.019(13) 0.039(8) -0.022(13)
C41 0.146(12) 0.129(13) 0.101(9) -0.032(8) -0.005(8) 0.008(9)
C41A 0.164(15) 0.132(15) 0.100(11) 0.000(11) 0.027(11) 0.042(12)

loop_
_atom_type_symbol
_atom_type_description
_atom_type_scat_dispersion_real
_atom_type_scat_dispersion_imag
_atom_type_scat_source
C C 0.0033 0.0016 'International Tables Vol C Tables 4.2.6.8 and 6.1.1.4'
H H 0.0000 0.0000 'International Tables Vol C Tables 4.2.6.8 and 6.1.1.4'
N N 0.0061 0.0033 'International Tables Vol C Tables 4.2.6.8 and 6.1.1.4'
O O 0.0106 0.0060 'International Tables Vol C Tables 4.2.6.8 and 6.1.1.4'
Co Co 0.3494 0.9721 'International Tables Vol C Tables 4.2.6.8 and 6.1.1.4'

loop_
_geom_angle_atom_site_label_1
_geom_angle_atom_site_label_2
_geom_angle_atom_site_label_3
_geom_angle
_geom_angle_site_symmetry_1
_geom_angle_site_symmetry_3
N3 Co1 N7 175.65(9) . .
N3 Co1 O3 106.50(8) . .
N7 Co1 O3 77.58(8) . .
N3 Co1 O1 77.56(9) . .
N7 Co1 O1 103.94(8) . .
O3 Co1 O1 93.06(8) . .
N3 Co1 N1 76.15(9) . .
N7 Co1 N1 102.34(9) . .
O3 Co1 N1 93.55(8) . .
O1 Co1 N1 153.70(8) . .
N3 Co1 N5 99.85(9) . .
N7 Co1 N5 76.13(9) . .
O3 Co1 N5 153.55(8) . .
O1 Co1 N5 90.43(8) . .
N1 Co1 N5 94.85(9) . .
C1 N1 C4 118.8(3) . .
C1 N1 Co1 126.1(2) . .
C4 N1 Co1 115.04(19) . .
C2 N2 C3 118.8(3) . .
C7 N3 N4 119.6(2) . .
C7 N3 Co1 122.30(19) . .
N4 N3 Co1 117.28(17) . .
C9 N4 N3 110.1(2) . .
C20 N5 C23 118.8(2) . .
C20 N5 Co1 126.28(19) . .
C23 N5 Co1 114.92(17) . .
C21 N6 C22 118.5(3) . .
C26 N7 N8 120.2(2) . .
C26 N7 Co1 122.32(19) . .
N8 N7 Co1 117.10(16) . .
C28 N8 N7 110.1(2) . .
C41 N9 C39 125.4(10) . .
C41A N9 C40A 124.9(12) . .
C41 N9 C40 116.9(9) . .
C39 N9 C40 117.6(7) . .
C41A N9 C39A 121.8(12) . .
C40A N9 C39A 112.9(10) . .
C9 O1 Co1 110.20(17) . .
C11 O2 H2 109.5 . .
C28 O3 Co1 110.58(16) . .
C30 O4 H4 109.5 . .
N1 C1 C2 121.2(3) . .
N1 C1 H1 119.4 . .
C2 C1 H1 119.4 . .
N2 C2 C1 121.6(3) . .
N2 C2 H2A 119.2 . .
C1 C2 H2A 119.2 . .
N2 C3 C4 120.4(3) . .
N2 C3 C5 115.3(3) . .
C4 C3 C5 124.3(3) . .
N1 C4 C3 119.2(3) . .
N1 C4 C7 113.6(3) . .
C3 C4 C7 127.2(3) . .
C6 C5 C3 118.1(3) . .
C6 C5 H5A 107.8 . .
C3 C5 H5A 107.8 . .
C6 C5 H5B 107.8 . .
C3 C5 H5B 107.8 . .
H5A C5 H5B 107.1 . .
C5 C6 H6A 109.5 . .
C5 C6 H6B 109.5 . .
H6A C6 H6B 109.5 . .
C5 C6 H6C 109.5 . .
H6A C6 H6C 109.5 . .
H6B C6 H6C 109.5 . .
N3 C7 C4 112.0(2) . .
N3 C7 C8 121.7(3) . .
C4 C7 C8 126.2(3) . .
C7 C8 H8A 109.5 . .
C7 C8 H8B 109.5 . .
H8A C8 H8B 109.5 . .
C7 C8 H8C 109.5 . .
H8A C8 H8C 109.5 . .
H8B C8 H8C 109.5 . .
O1 C9 N4 124.8(3) . .
O1 C9 C10 120.6(3) . .
N4 C9 C10 114.6(2) . .
C19 C10 C11 118.5(3) . .
C19 C10 C9 118.6(3) . .
C11 C10 C9 122.9(3) . .
O2 C11 C12 118.2(3) . .
O2 C11 C10 122.0(3) . .
C12 C11 C10 119.8(3) . .
C11 C12 C13 121.7(3) . .
C11 C12 H12 119.1 . .
C13 C12 H12 119.1 . .
C12 C13 C14 122.4(3) . .
C12 C13 C18 118.9(3) . .
C14 C13 C18 118.7(3) . .
C15 C14 C13 121.3(3) . .
C15 C14 H14 119.4 . .
C13 C14 H14 119.4 . .
C14 C15 C16 120.2(3) . .
C14 C15 H15 119.9 . .
C16 C15 H15 119.9 . .
C17 C16 C15 119.8(3) . .
C17 C16 H16 120.1 . .
C15 C16 H16 120.1 . .
C16 C17 C18 121.6(3) . .
C16 C17 H17 119.2 . .
C18 C17 H17 119.2 . .
C17 C18 C19 123.4(3) . .
C17 C18 C13 118.4(3) . .
C19 C18 C13 118.2(3) . .
C10 C19 C18 122.8(3) . .
C10 C19 H19 118.6 . .
C18 C19 H19 118.6 . .
N5 C20 C21 120.8(3) . .
N5 C20 H20 119.6 . .
C21 C20 H20 119.6 . .
N6 C21 C20 121.8(3) . .
N6 C21 H21 119.1 . .
C20 C21 H21 119.1 . .
N6 C22 C23 120.2(3) . .
N6 C22 C24 112.7(3) . .
C23 C22 C24 127.0(3) . .
N5 C23 C22 119.4(3) . .
N5 C23 C26 113.1(2) . .
C22 C23 C26 127.4(2) . .
C22 C24 C25 112.7(3) . .
C22 C24 H24A 109.1 . .
C25 C24 H24A 109.1 . .
C22 C24 H24B 109.1 . .
C25 C24 H24B 109.1 . .
H24A C24 H24B 107.8 . .
C24 C25 H25A 109.5 . .
C24 C25 H25B 109.5 . .
H25A C25 H25B 109.5 . .
C24 C25 H25C 109.5 . .
H25A C25 H25C 109.5 . .
H25B C25 H25C 109.5 . .
N7 C26 C23 113.0(2) . .
N7 C26 C27 122.2(3) . .
C23 C26 C27 124.7(3) . .
C26 C27 H27A 109.5 . .
C26 C27 H27B 109.5 . .
H27A C27 H27B 109.5 . .
C26 C27 H27C 109.5 . .
H27A C27 H27C 109.5 . .
H27B C27 H27C 109.5 . .
O3 C28 N8 124.6(2) . .
O3 C28 C29 120.0(2) . .
N8 C28 C29 115.4(2) . .
C38 C29 C30 118.2(2) . .
C38 C29 C28 119.2(2) . .
C30 C29 C28 122.6(2) . .
O4 C30 C31 118.6(2) . .
O4 C30 C29 121.4(2) . .
C31 C30 C29 120.0(3) . .
C30 C31 C32 121.7(3) . .
C30 C31 H31 119.1 . .
C32 C31 H31 119.1 . .
C31 C32 C37 118.8(2) . .
C31 C32 C33 123.0(3) . .
C37 C32 C33 118.2(3) . .
C34 C33 C32 120.9(3) . .
C34 C33 H33 119.6 . .
C32 C33 H33 119.6 . .
C33 C34 C35 120.8(3) . .
C33 C34 H34 119.6 . .
C35 C34 H34 119.6 . .
C36 C35 C34 120.0(3) . .
C36 C35 H35 120.0 . .
C34 C35 H35 120.0 . .
C35 C36 C37 120.7(3) . .
C35 C36 H36 119.6 . .
C37 C36 H36 119.6 . .
C38 C37 C32 118.6(2) . .
C38 C37 C36 122.1(3) . .
C32 C37 C36 119.3(3) . .
C29 C38 C37 122.5(3) . .
C29 C38 H38 118.7 . .
C37 C38 H38 118.7 . .
N9 C39 H39A 109.5 . .
N9 C39 H39B 109.5 . .
H39A C39 H39B 109.5 . .
N9 C39 H39C 109.5 . .
H39A C39 H39C 109.5 . .
H39B C39 H39C 109.5 . .
N9 C39A H39D 109.5 . .
N9 C39A H39E 109.5 . .
H39D C39A H39E 109.5 . .
N9 C39A H39F 109.5 . .
H39D C39A H39F 109.5 . .
H39E C39A H39F 109.5 . .
N9 C40 H40A 109.5 . .
N9 C40 H40B 109.5 . .
H40A C40 H40B 109.5 . .
N9 C40 H40C 109.5 . .
H40A C40 H40C 109.5 . .
H40B C40 H40C 109.5 . .
N9 C40A H40D 109.5 . .
N9 C40A H40E 109.5 . .
H40D C40A H40E 109.5 . .
N9 C40A H40F 109.5 . .
H40D C40A H40F 109.5 . .
H40E C40A H40F 109.5 . .
O5 C41 N9 124.1(15) . .
O5 C41 H41 118.0 . .
N9 C41 H41 118.0 . .
N9 C41A O5 126.7(18) . .
N9 C41A H41A 116.7 . .
O5 C41A H41A 116.7 . .

loop_
_geom_bond_atom_site_label_1
_geom_bond_atom_site_label_2
_geom_bond_distance
_geom_bond_site_symmetry_2
Co1 N3 1.983(2) .
Co1 N7 1.988(2) .
Co1 O3 2.0732(19) .
Co1 O1 2.0897(19) .
Co1 N1 2.097(2) .
Co1 N5 2.111(2) .
N1 C1 1.331(3) .
N1 C4 1.357(3) .
N2 C2 1.325(4) .
N2 C3 1.343(4) .
N3 C7 1.295(3) .
N3 N4 1.372(3) .
N4 C9 1.347(3) .
N5 C20 1.318(3) .
N5 C23 1.363(3) .
N6 C21 1.318(4) .
N6 C22 1.346(4) .
N7 C26 1.289(3) .
N7 N8 1.371(3) .
N8 C28 1.341(3) .
N9 C41A 1.240(15) .
N9 C41 1.319(13) .
N9 C39 1.403(10) .
N9 C40A 1.449(13) .
N9 C40 1.489(10) .
N9 C39A 1.508(13) .
O1 C9 1.263(3) .
O2 C11 1.352(3) .
O2 H2 0.8200 .
O3 C28 1.268(3) .
O4 C30 1.353(3) .
O4 H4 0.8200 .
O5 C41 1.197(15) .
O5 C41A 1.248(18) .
C1 C2 1.360(4) .
C1 H1 0.9300 .
C2 H2A 0.9300 .
C3 C4 1.401(4) .
C3 C5 1.515(4) .
C4 C7 1.484(4) .
C5 C6 1.415(4) .
C5 H5A 0.9700 .
C5 H5B 0.9700 .
C6 H6A 0.9600 .
C6 H6B 0.9600 .
C6 H6C 0.9600 .
C7 C8 1.495(4) .
C8 H8A 0.9600 .
C8 H8B 0.9600 .
C8 H8C 0.9600 .
C9 C10 1.484(4) .
C10 C19 1.361(4) .
C10 C11 1.427(4) .
C11 C12 1.369(4) .
C12 C13 1.401(4) .
C12 H12 0.9300 .
C13 C14 1.404(4) .
C13 C18 1.414(4) .
C14 C15 1.356(4) .
C14 H14 0.9300 .
C15 C16 1.403(4) .
C15 H15 0.9300 .
C16 C17 1.352(4) .
C16 H16 0.9300 .
C17 C18 1.407(4) .
C17 H17 0.9300 .
C18 C19 1.410(4) .
C19 H19 0.9300 .
C20 C21 1.378(4) .
C20 H20 0.9300 .
C21 H21 0.9300 .
C22 C23 1.399(4) .
C22 C24 1.504(4) .
C23 C26 1.485(4) .
C24 C25 1.510(5) .
C24 H24A 0.9700 .
C24 H24B 0.9700 .
C25 H25A 0.9600 .
C25 H25B 0.9600 .
C25 H25C 0.9600 .
C26 C27 1.487(4) .
C27 H27A 0.9600 .
C27 H27B 0.9600 .
C27 H27C 0.9600 .
C28 C29 1.481(4) .
C29 C38 1.370(3) .
C29 C30 1.431(3) .
C30 C31 1.362(4) .
C31 C32 1.407(4) .
C31 H31 0.9300 .
C32 C37 1.408(4) .
C32 C33 1.413(4) .
C33 C34 1.358(4) .
C33 H33 0.9300 .
C34 C35 1.396(4) .
C34 H34 0.9300 .
C35 C36 1.354(4) .
C35 H35 0.9300 .
C36 C37 1.415(4) .
C36 H36 0.9300 .
C37 C38 1.406(4) .
C38 H38 0.9300 .
C39 H39A 0.9600 .
C39 H39B 0.9600 .
C39 H39C 0.9600 .
C39A H39D 0.9600 .
C39A H39E 0.9600 .
C39A H39F 0.9600 .
C40 H40A 0.9600 .
C40 H40B 0.9600 .
C40 H40C 0.9600 .
C40A H40D 0.9600 .
C40A H40E 0.9600 .
C40A H40F 0.9600 .
C41 H41 0.9300 .
C41A H41A 0.9300 .

loop_
_geom_hbond_atom_site_label_D
_geom_hbond_atom_site_label_H
_geom_hbond_atom_site_label_A
_geom_hbond_distance_DH
_geom_hbond_distance_HA
_geom_hbond_distance_DA
_geom_hbond_angle_DHA
_geom_hbond_site_symmetry_A
O2 H2 N4 0.82 1.82 2.548(3) 147.5 .
O4 H4 N8 0.82 1.81 2.547(3) 147.8 .

loop_
_geom_torsion_atom_site_label_1
_geom_torsion_atom_site_label_2
_geom_torsion_atom_site_label_3
_geom_torsion_atom_site_label_4
_geom_torsion
_geom_torsion_site_symmetry_1
_geom_torsion_site_symmetry_2
_geom_torsion_site_symmetry_3
_geom_torsion_site_symmetry_4
C7 N3 N4 C9 173.1(2) . . . .
Co1 N3 N4 C9 3.0(3) . . . .
C26 N7 N8 C28 -172.8(2) . . . .
Co1 N7 N8 C28 0.8(3) . . . .
C4 N1 C1 C2 -0.8(4) . . . .
Co1 N1 C1 C2 -178.5(2) . . . .
C3 N2 C2 C1 -0.7(6) . . . .
N1 C1 C2 N2 0.9(6) . . . .
C2 N2 C3 C4 0.4(5) . . . .
C2 N2 C3 C5 -179.2(3) . . . .
C1 N1 C4 C3 0.4(4) . . . .
Co1 N1 C4 C3 178.3(2) . . . .
C1 N1 C4 C7 -178.9(2) . . . .
Co1 N1 C4 C7 -0.9(3) . . . .
N2 C3 C4 N1 -0.2(4) . . . .
C5 C3 C4 N1 179.3(3) . . . .
N2 C3 C4 C7 178.9(3) . . . .
C5 C3 C4 C7 -1.6(5) . . . .
N2 C3 C5 C6 3.3(6) . . . .
C4 C3 C5 C6 -176.2(4) . . . .
N4 N3 C7 C4 179.0(2) . . . .
Co1 N3 C7 C4 -11.4(3) . . . .
N4 N3 C7 C8 -3.9(4) . . . .
Co1 N3 C7 C8 165.7(2) . . . .
N1 C4 C7 N3 7.3(3) . . . .
C3 C4 C7 N3 -171.8(3) . . . .
N1 C4 C7 C8 -169.6(3) . . . .
C3 C4 C7 C8 11.2(5) . . . .
Co1 O1 C9 N4 0.1(3) . . . .
Co1 O1 C9 C10 178.88(18) . . . .
N3 N4 C9 O1 -2.0(4) . . . .
N3 N4 C9 C10 179.2(2) . . . .
O1 C9 C10 C19 -2.7(4) . . . .
N4 C9 C10 C19 176.2(2) . . . .
O1 C9 C10 C11 176.6(2) . . . .
N4 C9 C10 C11 -4.5(4) . . . .
C19 C10 C11 O2 -179.3(3) . . . .
C9 C10 C11 O2 1.4(4) . . . .
C19 C10 C11 C12 1.9(4) . . . .
C9 C10 C11 C12 -177.4(2) . . . .
O2 C11 C12 C13 178.2(3) . . . .
C10 C11 C12 C13 -2.9(4) . . . .
C11 C12 C13 C14 -178.4(3) . . . .
C11 C12 C13 C18 1.7(4) . . . .
C12 C13 C14 C15 179.1(3) . . . .
C18 C13 C14 C15 -1.0(4) . . . .
C13 C14 C15 C16 0.6(5) . . . .
C14 C15 C16 C17 0.3(5) . . . .
C15 C16 C17 C18 -0.8(4) . . . .
C16 C17 C18 C19 -179.8(3) . . . .
C16 C17 C18 C13 0.3(4) . . . .
C12 C13 C18 C17 -179.5(3) . . . .
C14 C13 C18 C17 0.6(4) . . . .
C12 C13 C18 C19 0.6(4) . . . .
C14 C13 C18 C19 -179.3(2) . . . .
C11 C10 C19 C18 0.4(4) . . . .
C9 C10 C19 C18 179.7(2) . . . .
C17 C18 C19 C10 178.5(3) . . . .
C13 C18 C19 C10 -1.6(4) . . . .
C23 N5 C20 C21 0.6(4) . . . .
Co1 N5 C20 C21 -178.2(2) . . . .
C22 N6 C21 C20 2.7(5) . . . .
N5 C20 C21 N6 -4.7(5) . . . .
C21 N6 C22 C23 3.2(4) . . . .
C21 N6 C22 C24 -175.5(3) . . . .
C20 N5 C23 C22 5.1(4) . . . .
Co1 N5 C23 C22 -175.9(2) . . . .
C20 N5 C23 C26 -174.5(2) . . . .
Co1 N5 C23 C26 4.4(3) . . . .
N6 C22 C23 N5 -7.2(4) . . . .
C24 C22 C23 N5 171.3(3) . . . .
N6 C22 C23 C26 172.4(3) . . . .
C24 C22 C23 C26 -9.1(5) . . . .
N6 C22 C24 C25 -73.7(4) . . . .
C23 C22 C24 C25 107.7(4) . . . .
N8 N7 C26 C23 -178.9(2) . . . .
Co1 N7 C26 C23 8.0(3) . . . .
N8 N7 C26 C27 5.4(4) . . . .
Co1 N7 C26 C27 -167.7(2) . . . .
N5 C23 C26 N7 -7.7(3) . . . .
C22 C23 C26 N7 172.6(3) . . . .
N5 C23 C26 C27 167.9(3) . . . .
C22 C23 C26 C27 -11.8(5) . . . .
Co1 O3 C28 N8 -0.4(3) . . . .
Co1 O3 C28 C29 179.32(19) . . . .
N7 N8 C28 O3 -0.2(4) . . . .
N7 N8 C28 C29 -179.9(2) . . . .
O3 C28 C29 C38 7.9(4) . . . .
N8 C28 C29 C38 -172.4(2) . . . .
O3 C28 C29 C30 -173.6(2) . . . .
N8 C28 C29 C30 6.2(4) . . . .
C38 C29 C30 O4 179.6(3) . . . .
C28 C29 C30 O4 1.1(4) . . . .
C38 C29 C30 C31 -2.6(4) . . . .
C28 C29 C30 C31 178.9(3) . . . .
O4 C30 C31 C32 178.2(3) . . . .
C29 C30 C31 C32 0.3(5) . . . .
C30 C31 C32 C37 1.8(5) . . . .
C30 C31 C32 C33 -176.8(3) . . . .
C31 C32 C33 C34 178.8(3) . . . .
C37 C32 C33 C34 0.1(5) . . . .
C32 C33 C34 C35 1.3(5) . . . .
C33 C34 C35 C36 -0.7(5) . . . .
C34 C35 C36 C37 -1.4(5) . . . .
C31 C32 C37 C38 -1.7(4) . . . .
C33 C32 C37 C38 177.0(3) . . . .
C31 C32 C37 C36 179.2(3) . . . .
C33 C32 C37 C36 -2.1(4) . . . .
C35 C36 C37 C38 -176.3(3) . . . .
C35 C36 C37 C32 2.8(4) . . . .
C30 C29 C38 C37 2.8(4) . . . .
C28 C29 C38 C37 -178.6(2) . . . .
C32 C37 C38 C29 -0.7(4) . . . .
C36 C37 C38 C29 178.5(3) . . . .
C39 N9 C41 O5 -179.2(9) . . . .
C40 N9 C41 O5 -3.7(15) . . . .
C40A N9 C41A O5 169.9(10) . . . .
C39A N9 C41A O5 -2.5(18) . . . .
